data_4072778
loop_
_publ_author_name
'Overett, Matthew J.'
'Su, Hong'
'Moss, John R.'

_publ_contact_author 'John R. Moss'
_publ_section_title
;
 Reaction Pathways forfac-Os(CO)3(MeCN)Me2with Mono- and Bidentate Ligands
;
_journal_issue 5
_journal_name_full Organometallics
_journal_page_first 1256
_journal_paper_doi 10.1021/om061022i
_journal_volume 26
_journal_year 2007
_chemical_formula_moiety Os(CO)2(dppm)(COCH3)CH3
_chemical_formula_sum 'C30 H28 O3 Os P2'
_chemical_formula_weight 688.66
_chemical_melting_point 460.6(15)
_chemical_name_systematic
; 
 cis-dicarbonyl bis(diphenylphosphino)methane(acetyl)methyl osmium(II)
;
_space_group_IT_number 15
_symmetry_cell_setting monoclinic
_symmetry_space_group_name_Hall '-C 2yc'
_symmetry_space_group_name_H-M 'C 1 2/c 1'
_atom_sites_solution_hydrogens geom
_atom_sites_solution_primary direct
_atom_sites_solution_secondary difmap
_audit_creation_method SHELXL-97
_cell_angle_alpha 90.00
_cell_angle_beta 110.35
_cell_angle_gamma 90.00
_cell_formula_units_Z 8
_cell_length_a 20.0449(2)
_cell_length_b 12.03100(10)
_cell_length_c 25.3155(2)
_cell_measurement_temperature 298(2)
_cell_volume 5724.05(9)
_computing_cell_refinement 'DENZO-SMN (Otwinowski & Minor, 1997)'
_computing_data_collection 'COLLECT (2000)'
_computing_data_reduction 'DENZO-SMN (Otwinowski & Minor, 1997)'
_computing_molecular_graphics PovRay
_computing_publication_material 'SHELXL-97 (Sheldrick, 1997)'
_computing_structure_refinement 'SHELXL-97 (Sheldrick, 1997)'
_computing_structure_solution 'SHELXS-97 (Sheldrick, 1990)'
_diffrn_ambient_temperature 298(2)
_diffrn_measured_fraction_theta_full 0.993
_diffrn_measured_fraction_theta_max 0.993
_diffrn_measurement_device_type 'Nonius Kappa CCD diffractometer'
_diffrn_measurement_method '1.5\% \f scans and \w scans'
_diffrn_radiation_monochromator graphite
_diffrn_radiation_source 'fine-focus sealed tube'
_diffrn_radiation_type MoK\a
_diffrn_radiation_wavelength 0.71070
_diffrn_reflns_av_R_equivalents 0.0527
_diffrn_reflns_av_sigmaI/netI 0.0460
_diffrn_reflns_limit_h_max 26
_diffrn_reflns_limit_h_min -26
_diffrn_reflns_limit_k_max 15
_diffrn_reflns_limit_k_min -15
_diffrn_reflns_limit_l_max 33
_diffrn_reflns_limit_l_min -33
_diffrn_reflns_number 69843
_diffrn_reflns_theta_full 27.87
_diffrn_reflns_theta_max 27.87
_diffrn_reflns_theta_min 3.55
_exptl_absorpt_coefficient_mu 4.595
_exptl_absorpt_correction_T_max 0.8375
_exptl_absorpt_correction_T_min 0.6565
_exptl_absorpt_correction_type empirical
_exptl_absorpt_process_details 'SADABS (Sheldrick, 1997)'
_exptl_crystal_colour Colourless
_exptl_crystal_density_diffrn 1.598
_exptl_crystal_density_meas ?
_exptl_crystal_density_method 'not measured'
_exptl_crystal_description Prism
_exptl_crystal_F_000 2704
_exptl_crystal_size_max 0.10
_exptl_crystal_size_mid 0.06
_exptl_crystal_size_min 0.04
_refine_diff_density_max 0.475
_refine_diff_density_min -0.541
_refine_diff_density_rms 0.076
_refine_ls_extinction_method none
_refine_ls_goodness_of_fit_ref 1.051
_refine_ls_hydrogen_treatment mixed
_refine_ls_matrix_type full
_refine_ls_number_parameters 327
_refine_ls_number_reflns 6783
_refine_ls_number_restraints 0
_refine_ls_restrained_S_all 1.051
_refine_ls_R_factor_all 0.0618
_refine_ls_R_factor_gt 0.0275
_refine_ls_shift/su_max 0.006
_refine_ls_shift/su_mean 0.000
_refine_ls_structure_factor_coef Fsqd
_refine_ls_weighting_details 'calc w=1/[\s^2^(Fo^2^)+(0.0000P)^2^+4.8501P] where P=(Fo^2^+2Fc^2^)/3'
_refine_ls_weighting_scheme calc
_refine_ls_wR_factor_gt 0.0374
_refine_ls_wR_factor_ref 0.0444
_reflns_number_gt 4390
_reflns_number_total 6783
_reflns_threshold_expression >2sigma(I)
_cod_data_source_file om061022isi20061213_015202.cif
_cod_data_source_block 5a
_cod_depositor_comments
;
The following automatic conversions were performed:

'_chemical_melting_point' value '186-189 degree Celsius' was changed
to '460.6(15)' - it was converted from degrees Celsius(C) to
Kelvins(K), the average value was taken and precision was
estimated.

'_symmetry_cell_setting' value 'Monoclinic' changed to
'monoclinic' according to
/home/saulius/struct/CIF-dictionaries/cif_core.dic dictionary named
'cif_core.dic' version 2.4.1 from 2010-06-29.

Automatic conversion script
Id: cif_fix_values 1715 2011-07-08 13:25:40Z adriana 

The following automatic conversions were performed:

'_exptl_crystal_density_meas' value 'not measured' was changed to '?'
- the value is perceived as not measured.

Automatic conversion script
Id: cif_fix_values 3008 2015-01-20 13:52:24Z robertas 
;
_cod_original_cell_volume 5724.01(9)
_cod_original_sg_symbol_H-M C2/c
_cod_database_code 4072778

loop_
_symmetry_equiv_pos_as_xyz
'x, y, z'
'-x, y, -z+1/2'
'x+1/2, y+1/2, z'
'-x+1/2, y+1/2, -z+1/2'
'-x, -y, -z'
'x, -y, z-1/2'
'-x+1/2, -y+1/2, -z'
'x+1/2, -y+1/2, z-1/2'

loop_
_atom_site_label
_atom_site_type_symbol
_atom_site_fract_x
_atom_site_fract_y
_atom_site_fract_z
_atom_site_U_iso_or_equiv
_atom_site_adp_type
_atom_site_occupancy
_atom_site_symmetry_multiplicity
_atom_site_calc_flag
_atom_site_refinement_flags
Os1 Os 0.585523(5) 0.749908(9) 0.635003(4) 0.03576(5) Uani 1 1 d .
P1 P 0.62477(4) 0.93349(6) 0.62136(3) 0.03299(17) Uani 1 1 d .
P2 P 0.69799(4) 0.79092(6) 0.70785(3) 0.03649(18) Uani 1 1 d .
C3 C 0.57161(18) 0.5977(3) 0.67073(14) 0.0516(8) Uani 1 1 d .
C6 C 0.56962(14) 1.0561(2) 0.61343(11) 0.0332(6) Uani 1 1 d .
C19 C 0.78044(14) 0.7382(2) 0.70141(10) 0.0376(7) Uani 1 1 d .
C18 C 0.69429(15) 0.9403(2) 0.69179(10) 0.0389(7) Uani 1 1 d .
H18A H 0.7391 0.9682 0.6904 0.047 Uiso 1 1 calc R
H18B H 0.6796 0.9842 0.7180 0.047 Uiso 1 1 calc R
C1 C 0.62200(17) 0.6707(3) 0.58597(13) 0.0495(8) Uani 1 1 d .
C12 C 0.67106(14) 0.9572(2) 0.57151(10) 0.0347(6) Uani 1 1 d .
C25 C 0.71560(15) 0.7815(2) 0.78351(11) 0.0398(7) Uani 1 1 d .
C5 C 0.53761(17) 0.8329(3) 0.69148(13) 0.0560(9) Uani 1 1 d .
H5A H 0.4895 0.8539 0.6703 0.084 Uiso 1 1 calc R
H5B H 0.5648 0.8980 0.7076 0.084 Uiso 1 1 calc R
H5C H 0.5378 0.7827 0.7210 0.084 Uiso 1 1 calc R
C10 C 0.55235(18) 1.2477(3) 0.63264(14) 0.0595(9) Uani 1 1 d .
H10 H 0.5695 1.3125 0.6528 0.071 Uiso 1 1 calc R
C21 C 0.90155(17) 0.7574(3) 0.70693(15) 0.0686(10) Uani 1 1 d .
H21 H 0.9419 0.8013 0.7137 0.082 Uiso 1 1 calc R
C15 C 0.73888(19) 0.9822(3) 0.49350(14) 0.0638(10) Uani 1 1 d .
H15 H 0.7615 0.9904 0.4673 0.077 Uiso 1 1 calc R
C30 C 0.68069(19) 0.7070(3) 0.80587(14) 0.0654(10) Uani 1 1 d .
H30 H 0.6458 0.6609 0.7822 0.078 Uiso 1 1 calc R
C17 C 0.72326(16) 0.8830(3) 0.57001(12) 0.0493(8) Uani 1 1 d .
H17 H 0.7350 0.8234 0.5949 0.059 Uiso 1 1 calc R
C9 C 0.48533(17) 1.2458(3) 0.59272(14) 0.0569(8) Uani 1 1 d .
H9 H 0.4573 1.3095 0.5856 0.068 Uiso 1 1 calc R
C13 C 0.65353(15) 1.0433(2) 0.53343(11) 0.0420(7) Uani 1 1 d .
H13 H 0.6189 1.0942 0.5341 0.050 Uiso 1 1 calc R
C29 C 0.6976(2) 0.7004(4) 0.86410(16) 0.0775(11) Uani 1 1 d .
H29 H 0.6744 0.6493 0.8792 0.093 Uiso 1 1 calc R
C20 C 0.84108(16) 0.8022(3) 0.71265(13) 0.0532(8) Uani 1 1 d .
H20 H 0.8411 0.8757 0.7241 0.064 Uiso 1 1 calc R
C7 C 0.50138(16) 1.0553(2) 0.57418(12) 0.0491(8) Uani 1 1 d .
H7 H 0.4833 0.9901 0.5547 0.059 Uiso 1 1 calc R
C14 C 0.68692(18) 1.0551(3) 0.49385(13) 0.0549(8) Uani 1 1 d .
H14 H 0.6738 1.1125 0.4677 0.066 Uiso 1 1 calc R
C23 C 0.84306(18) 0.5838(3) 0.68039(13) 0.0579(9) Uani 1 1 d .
H23 H 0.8437 0.5098 0.6699 0.069 Uiso 1 1 calc R
C24 C 0.78178(16) 0.6288(2) 0.68496(12) 0.0461(8) Uani 1 1 d .
H24 H 0.7412 0.5852 0.6769 0.055 Uiso 1 1 calc R
C28 C 0.7482(2) 0.7693(3) 0.89891(15) 0.0729(12) Uani 1 1 d .
H28 H 0.7585 0.7659 0.9376 0.088 Uiso 1 1 calc R
C27 C 0.7838(2) 0.8430(3) 0.87737(14) 0.0668(10) Uani 1 1 d .
H27 H 0.8186 0.8890 0.9012 0.080 Uiso 1 1 calc R
C11 C 0.59462(15) 1.1532(2) 0.64303(12) 0.0477(8) Uani 1 1 d .
H11 H 0.6401 1.1550 0.6701 0.057 Uiso 1 1 calc R
C16 C 0.75805(18) 0.8963(3) 0.53213(14) 0.0629(9) Uani 1 1 d .
H16 H 0.7943 0.8476 0.5325 0.076 Uiso 1 1 calc R
C26 C 0.76756(17) 0.8487(3) 0.81966(12) 0.0513(8) Uani 1 1 d .
H26 H 0.7920 0.8985 0.8049 0.062 Uiso 1 1 calc R
C8 C 0.45960(17) 1.1500(3) 0.56336(14) 0.0608(9) Uani 1 1 d .
H8 H 0.4142 1.1486 0.5363 0.073 Uiso 1 1 calc R
C22 C 0.90237(18) 0.6477(3) 0.69120(14) 0.0633(9) Uani 1 1 d .
H22 H 0.9435 0.6174 0.6880 0.076 Uiso 1 1 calc R
O1 O 0.63922(14) 0.6213(2) 0.55456(11) 0.0873(8) Uani 1 1 d .
C2 C 0.49348(18) 0.7484(3) 0.58013(14) 0.0553(8) Uani 1 1 d .
O2 O 0.43701(13) 0.7479(2) 0.54739(12) 0.0901(9) Uani 1 1 d .
O3 O 0.61997(13) 0.53740(18) 0.69719(11) 0.0760(7) Uani 1 1 d .
C4 C 0.4968(2) 0.5575(3) 0.6647(2) 0.1018(15) Uani 1 1 d .
H4A H 0.4723 0.5346 0.6265 0.153 Uiso 1 1 calc R
H4B H 0.4711 0.6168 0.6742 0.153 Uiso 1 1 calc R
H4C H 0.5003 0.4958 0.6895 0.153 Uiso 1 1 calc R

loop_
_atom_site_aniso_label
_atom_site_aniso_U_11
_atom_site_aniso_U_22
_atom_site_aniso_U_33
_atom_site_aniso_U_23
_atom_site_aniso_U_13
_atom_site_aniso_U_12
Os1 0.03537(7) 0.03109(7) 0.04482(7) 0.00042(6) 0.01899(5) 0.00153(6)
P1 0.0351(4) 0.0314(4) 0.0338(4) 0.0009(3) 0.0137(3) 0.0015(3)
P2 0.0384(4) 0.0353(4) 0.0379(4) 0.0048(3) 0.0160(3) 0.0043(3)
C3 0.054(2) 0.0397(19) 0.068(2) 0.0000(16) 0.0310(18) 0.0018(16)
C6 0.0379(16) 0.0302(16) 0.0349(15) 0.0001(13) 0.0168(13) 0.0003(13)
C19 0.0366(15) 0.0429(18) 0.0339(14) 0.0068(14) 0.0132(12) 0.0032(14)
C18 0.0428(17) 0.0354(16) 0.0383(16) 0.0001(13) 0.0138(13) 0.0005(13)
C1 0.052(2) 0.0427(19) 0.055(2) -0.0035(16) 0.0209(17) 0.0052(15)
C12 0.0337(16) 0.0391(17) 0.0309(15) -0.0005(13) 0.0104(12) -0.0017(13)
C25 0.0462(18) 0.0378(17) 0.0389(16) 0.0076(13) 0.0190(14) 0.0118(14)
C5 0.061(2) 0.050(2) 0.070(2) 0.0036(17) 0.0386(18) 0.0059(16)
C10 0.057(2) 0.0364(18) 0.075(2) -0.0176(18) 0.0107(17) 0.0005(18)
C21 0.0398(19) 0.082(3) 0.085(3) 0.002(2) 0.0233(18) -0.006(2)
C15 0.072(3) 0.073(2) 0.066(2) 0.0095(19) 0.050(2) 0.008(2)
C30 0.068(2) 0.079(2) 0.056(2) 0.0084(18) 0.0300(19) -0.004(2)
C17 0.053(2) 0.051(2) 0.0511(18) 0.0132(15) 0.0280(16) 0.0114(16)
C9 0.0504(19) 0.0423(18) 0.073(2) -0.0038(19) 0.0145(17) 0.0138(17)
C13 0.0438(18) 0.0420(18) 0.0426(17) 0.0015(14) 0.0180(15) -0.0009(14)
C29 0.094(3) 0.092(3) 0.061(3) 0.026(2) 0.046(2) 0.012(3)
C20 0.041(2) 0.052(2) 0.063(2) -0.0088(16) 0.0145(16) -0.0007(16)
C7 0.047(2) 0.0406(18) 0.0512(19) -0.0099(15) 0.0069(16) 0.0039(15)
C14 0.068(2) 0.055(2) 0.051(2) 0.0128(16) 0.0317(18) 0.0021(18)
C23 0.059(2) 0.049(2) 0.073(2) 0.0021(17) 0.0335(19) 0.0112(18)
C24 0.0428(19) 0.0408(19) 0.058(2) 0.0095(15) 0.0219(15) 0.0031(15)
C28 0.097(3) 0.085(3) 0.0410(19) 0.012(2) 0.030(2) 0.042(3)
C27 0.093(3) 0.059(2) 0.047(2) -0.0017(18) 0.023(2) 0.022(2)
C11 0.0410(18) 0.0364(18) 0.057(2) -0.0017(15) 0.0066(15) 0.0031(15)
C16 0.063(2) 0.064(2) 0.077(2) 0.011(2) 0.045(2) 0.0211(18)
C26 0.065(2) 0.0430(19) 0.0467(19) 0.0056(15) 0.0204(17) 0.0140(16)
C8 0.045(2) 0.056(2) 0.064(2) -0.0069(18) -0.0015(16) 0.0142(17)
C22 0.046(2) 0.074(3) 0.079(2) 0.005(2) 0.0330(19) 0.016(2)
O1 0.094(2) 0.091(2) 0.0877(19) -0.0263(16) 0.0459(16) 0.0163(16)
C2 0.049(2) 0.0421(18) 0.073(2) 0.0040(18) 0.0198(18) 0.0007(18)
O2 0.0516(15) 0.0828(19) 0.109(2) 0.0076(16) -0.0059(15) -0.0011(15)
O3 0.0745(18) 0.0474(15) 0.112(2) 0.0312(14) 0.0393(15) 0.0121(13)
C4 0.076(3) 0.065(3) 0.178(5) 0.031(3) 0.062(3) -0.012(2)

loop_
_atom_type_symbol
_atom_type_description
_atom_type_scat_dispersion_real
_atom_type_scat_dispersion_imag
_atom_type_scat_source
C C 0.0033 0.0016 'International Tables Vol C Tables 4.2.6.8 and 6.1.1.4'
H H 0.0000 0.0000 'International Tables Vol C Tables 4.2.6.8 and 6.1.1.4'
O O 0.0106 0.0060 'International Tables Vol C Tables 4.2.6.8 and 6.1.1.4'
P P 0.1023 0.0942 'International Tables Vol C Tables 4.2.6.8 and 6.1.1.4'
Os Os -1.2165 7.6030 'International Tables Vol C Tables 4.2.6.8 and 6.1.1.4'

loop_
_geom_angle_atom_site_label_1
_geom_angle_atom_site_label_2
_geom_angle_atom_site_label_3
_geom_angle
C2 Os1 C1 90.81(14)
C2 Os1 C3 93.81(13)
C1 Os1 C3 89.03(12)
C2 Os1 C5 86.97(13)
C1 Os1 C5 176.06(12)
C3 Os1 C5 87.88(11)
C2 Os1 P1 100.82(10)
C1 Os1 P1 98.45(9)
C3 Os1 P1 163.42(9)
C5 Os1 P1 85.17(8)
C2 Os1 P2 168.30(10)
C1 Os1 P2 97.59(9)
C3 Os1 P2 94.46(9)
C5 Os1 P2 85.08(9)
P1 Os1 P2 69.98(2)
C6 P1 C12 103.45(12)
C6 P1 C18 107.33(12)
C12 P1 C18 105.42(12)
C6 P1 Os1 123.02(9)
C12 P1 Os1 120.73(9)
C18 P1 Os1 94.41(9)
C25 P2 C19 102.76(12)
C25 P2 C18 105.71(12)
C19 P2 C18 106.70(13)
C25 P2 Os1 125.22(10)
C19 P2 Os1 119.56(9)
C18 P2 Os1 94.34(8)
O3 C3 C4 115.7(3)
O3 C3 Os1 124.0(2)
C4 C3 Os1 120.2(2)
C7 C6 C11 118.4(3)
C7 C6 P1 119.2(2)
C11 C6 P1 122.3(2)
C20 C19 C24 119.0(3)
C20 C19 P2 123.0(2)
C24 C19 P2 118.0(2)
P2 C18 P1 97.43(13)
O1 C1 Os1 175.4(3)
C13 C12 C17 118.5(3)
C13 C12 P1 122.3(2)
C17 C12 P1 119.1(2)
C30 C25 C26 118.9(3)
C30 C25 P2 122.1(2)
C26 C25 P2 119.0(2)
C9 C10 C11 120.2(3)
C20 C21 C22 120.2(3)
C14 C15 C16 120.1(3)
C25 C30 C29 120.0(3)
C16 C17 C12 121.0(3)
C8 C9 C10 120.1(3)
C12 C13 C14 120.8(3)
C28 C29 C30 120.0(4)
C21 C20 C19 120.2(3)
C6 C7 C8 121.1(3)
C15 C14 C13 119.9(3)
C22 C23 C24 120.0(3)
C19 C24 C23 120.5(3)
C27 C28 C29 120.7(3)
C28 C27 C26 119.4(4)
C6 C11 C10 120.4(3)
C17 C16 C15 119.7(3)
C25 C26 C27 121.1(3)
C9 C8 C7 119.8(3)
C23 C22 C21 120.1(3)
O2 C2 Os1 178.9(3)

loop_
_geom_bond_atom_site_label_1
_geom_bond_atom_site_label_2
_geom_bond_distance
Os1 C2 1.884(3)
Os1 C1 1.901(3)
Os1 C3 2.104(3)
Os1 C5 2.218(3)
Os1 P1 2.4094(7)
Os1 P2 2.4156(7)
P1 C6 1.812(3)
P1 C12 1.830(3)
P1 C18 1.844(3)
P2 C25 1.826(3)
P2 C19 1.830(3)
P2 C18 1.839(3)
C3 O3 1.209(3)
C3 C4 1.531(4)
C6 C7 1.383(4)
C6 C11 1.384(4)
C19 C20 1.383(4)
C19 C24 1.384(4)
C1 O1 1.138(3)
C12 C13 1.374(4)
C12 C17 1.386(4)
C25 C30 1.375(4)
C25 C26 1.383(4)
C10 C9 1.372(4)
C10 C11 1.387(4)
C21 C20 1.379(4)
C21 C22 1.381(4)
C15 C14 1.364(4)
C15 C16 1.383(4)
C30 C29 1.395(4)
C17 C16 1.377(4)
C9 C8 1.371(4)
C13 C14 1.392(4)
C29 C28 1.368(5)
C7 C8 1.383(4)
C23 C22 1.361(4)
C23 C24 1.384(4)
C28 C27 1.365(5)
C27 C26 1.384(4)
C2 O2 1.147(3)

loop_
_geom_torsion_atom_site_label_1
_geom_torsion_atom_site_label_2
_geom_torsion_atom_site_label_3
_geom_torsion_atom_site_label_4
_geom_torsion
C2 Os1 P1 C6 45.27(15)
C1 Os1 P1 C6 137.74(14)
C3 Os1 P1 C6 -106.2(3)
C5 Os1 P1 C6 -40.70(13)
P2 Os1 P1 C6 -127.21(11)
C2 Os1 P1 C12 -89.89(14)
C1 Os1 P1 C12 2.57(14)
C3 Os1 P1 C12 118.6(3)
C5 Os1 P1 C12 -175.86(13)
P2 Os1 P1 C12 97.62(10)
C2 Os1 P1 C18 159.25(14)
C1 Os1 P1 C18 -108.28(13)
C3 Os1 P1 C18 7.7(3)
C5 Os1 P1 C18 73.28(12)
P2 Os1 P1 C18 -13.23(9)
C2 Os1 P2 C25 86.7(5)
C1 Os1 P2 C25 -137.76(14)
C3 Os1 P2 C25 -48.15(14)
C5 Os1 P2 C25 39.33(14)
P1 Os1 P2 C25 125.97(11)
C2 Os1 P2 C19 -138.0(5)
C1 Os1 P2 C19 -2.44(14)
C3 Os1 P2 C19 87.17(13)
C5 Os1 P2 C19 174.65(13)
P1 Os1 P2 C19 -98.71(10)
C2 Os1 P2 C18 -26.0(5)
C1 Os1 P2 C18 109.54(13)
C3 Os1 P2 C18 -160.85(12)
C5 Os1 P2 C18 -73.37(12)
P1 Os1 P2 C18 13.27(9)
C2 Os1 C3 O3 156.1(3)
C1 Os1 C3 O3 65.4(3)
C5 Os1 C3 O3 -117.1(3)
P1 Os1 C3 O3 -51.9(5)
P2 Os1 C3 O3 -32.2(3)
C2 Os1 C3 C4 -24.6(3)
C1 Os1 C3 C4 -115.4(3)
C5 Os1 C3 C4 62.2(3)
P1 Os1 C3 C4 127.4(3)
P2 Os1 C3 C4 147.1(3)
C12 P1 C6 C7 90.3(2)
C18 P1 C6 C7 -158.6(2)
Os1 P1 C6 C7 -51.2(3)
C12 P1 C6 C11 -86.0(2)
C18 P1 C6 C11 25.2(3)
Os1 P1 C6 C11 132.6(2)
C25 P2 C19 C20 -80.3(3)
C18 P2 C19 C20 30.6(3)
Os1 P2 C19 C20 135.7(2)
C25 P2 C19 C24 99.1(2)
C18 P2 C19 C24 -149.9(2)
Os1 P2 C19 C24 -44.8(2)
C25 P2 C18 P1 -144.98(13)
C19 P2 C18 P1 106.12(13)
Os1 P2 C18 P1 -16.51(11)
C6 P1 C18 P2 143.19(12)
C12 P1 C18 P2 -107.01(14)
Os1 P1 C18 P2 16.56(11)
C2 Os1 C1 O1 -18(4)
C3 Os1 C1 O1 76(4)
C5 Os1 C1 O1 38(5)
P1 Os1 C1 O1 -119(4)
P2 Os1 C1 O1 170(4)
C6 P1 C12 C13 -8.9(3)
C18 P1 C12 C13 -121.5(2)
Os1 P1 C12 C13 133.6(2)
C6 P1 C12 C17 174.3(2)
C18 P1 C12 C17 61.8(2)
Os1 P1 C12 C17 -43.1(3)
C19 P2 C25 C30 -111.2(3)
C18 P2 C25 C30 137.1(3)
Os1 P2 C25 C30 30.0(3)
C19 P2 C25 C26 66.4(2)
C18 P2 C25 C26 -45.3(3)
Os1 P2 C25 C26 -152.39(18)
C26 C25 C30 C29 0.4(5)
P2 C25 C30 C29 178.0(3)
C13 C12 C17 C16 1.4(4)
P1 C12 C17 C16 178.3(2)
C11 C10 C9 C8 0.7(5)
C17 C12 C13 C14 0.6(4)
P1 C12 C13 C14 -176.1(2)
C25 C30 C29 C28 0.9(6)
C22 C21 C20 C19 -1.5(5)
C24 C19 C20 C21 0.6(4)
P2 C19 C20 C21 -180.0(2)
C11 C6 C7 C8 1.9(4)
P1 C6 C7 C8 -174.5(3)
C16 C15 C14 C13 0.5(5)
C12 C13 C14 C15 -1.6(5)
C20 C19 C24 C23 0.7(4)
P2 C19 C24 C23 -178.8(2)
C22 C23 C24 C19 -1.1(5)
C30 C29 C28 C27 -1.5(6)
C29 C28 C27 C26 0.8(5)
C7 C6 C11 C10 -1.1(4)
P1 C6 C11 C10 175.2(2)
C9 C10 C11 C6 -0.2(5)
C12 C17 C16 C15 -2.5(5)
C14 C15 C16 C17 1.6(5)
C30 C25 C26 C27 -1.0(4)
P2 C25 C26 C27 -178.7(2)
C28 C27 C26 C25 0.4(5)
C10 C9 C8 C7 0.1(5)
C6 C7 C8 C9 -1.4(5)
C24 C23 C22 C21 0.2(5)
C20 C21 C22 C23 1.1(5)
C1 Os1 C2 O2 163(16)
C3 Os1 C2 O2 73(16)
C5 Os1 C2 O2 -14(16)
P1 Os1 C2 O2 -99(16)
P2 Os1 C2 O2 -61(16)
